data_2232908
loop_
_publ_author_name
'Cheng, Xiao-Chun'

_publ_section_title
;
 Tetraaquabis{5-[4-(imidazol-1-yl-\k<i>N</i>^3^)phenyl]tetrazolido}manganese(II)
;
_journal_coeditor_code PV2481
_journal_issue 12
_journal_name_full 'Acta Crystallographica Section E'
_journal_page_first m1757
_journal_paper_doi 10.1107/S1600536811047428
_journal_volume 67
_journal_year 2011
_chemical_formula_iupac '[Mn (C10 H7 N6)2 (H2 O)4]'
_chemical_formula_moiety 'C20 H22 Mn N12 O4'
_chemical_formula_sum 'C20 H22 Mn N12 O4'
_chemical_formula_weight 549.44
_chemical_name_systematic
;
Tetraaquabis{5-[4-(imidazol-1-yl-\k<i>N</i>^3^)phenyl]tetrazolido}manganese(II)
;
_space_group_IT_number 2
_symmetry_cell_setting triclinic
_symmetry_space_group_name_Hall '-P 1'
_symmetry_space_group_name_H-M 'P -1'
_atom_sites_solution_hydrogens geom
_atom_sites_solution_primary direct
_atom_sites_solution_secondary difmap
_audit_creation_method SHELXL-97
_cell_angle_alpha 80.758(5)
_cell_angle_beta 75.880(4)
_cell_angle_gamma 88.791(5)
_cell_formula_units_Z 1
_cell_length_a 8.415(3)
_cell_length_b 8.458(3)
_cell_length_c 8.722(3)
_cell_measurement_reflns_used 2041
_cell_measurement_temperature 293(2)
_cell_measurement_theta_max 28.29
_cell_measurement_theta_min 2.43
_cell_volume 594.1(4)
_computing_cell_refinement 'SAINT (Bruker, 2008)'
_computing_data_collection 'APEX2 (Bruker, 2008)'
_computing_data_reduction 'SAINT (Bruker, 2008)'
_computing_molecular_graphics 'DIAMOND (Brandenburg, 2000)'
_computing_publication_material 'SHELXTL (Sheldrick, 2008)'
_computing_structure_refinement 'SHELXL97 (Sheldrick, 2008)'
_computing_structure_solution 'SHELXS97 (Sheldrick, 2008)'
_diffrn_ambient_temperature 293(2)
_diffrn_measured_fraction_theta_full 0.980
_diffrn_measured_fraction_theta_max 0.980
_diffrn_measurement_device_type 'Bruker SMART APEXII CCD'
_diffrn_measurement_method '\f and \w scans'
_diffrn_radiation_monochromator graphite
_diffrn_radiation_source 'fine-focus sealed tube'
_diffrn_radiation_type MoK\a
_diffrn_radiation_wavelength 0.71073
_diffrn_reflns_av_R_equivalents 0.0137
_diffrn_reflns_av_sigmaI/netI 0.0272
_diffrn_reflns_limit_h_max 10
_diffrn_reflns_limit_h_min -9
_diffrn_reflns_limit_k_max 10
_diffrn_reflns_limit_k_min -5
_diffrn_reflns_limit_l_max 10
_diffrn_reflns_limit_l_min -10
_diffrn_reflns_number 3143
_diffrn_reflns_theta_full 25.60
_diffrn_reflns_theta_max 25.60
_diffrn_reflns_theta_min 2.44
_diffrn_standards_number 0
_exptl_absorpt_coefficient_mu 0.611
_exptl_absorpt_correction_T_max 0.8876
_exptl_absorpt_correction_T_min 0.8876
_exptl_absorpt_correction_type multi-scan
_exptl_absorpt_process_details '(SADABS; Sheldrick, 1996)'
_exptl_crystal_colour colorless
_exptl_crystal_density_diffrn 1.536
_exptl_crystal_density_method 'not measured'
_exptl_crystal_description block
_exptl_crystal_F_000 283
_exptl_crystal_size_max 0.20
_exptl_crystal_size_mid 0.20
_exptl_crystal_size_min 0.20
_refine_diff_density_max 0.228
_refine_diff_density_min -0.300
_refine_ls_extinction_method none
_refine_ls_goodness_of_fit_ref 1.071
_refine_ls_hydrogen_treatment constr
_refine_ls_matrix_type full
_refine_ls_number_parameters 169
_refine_ls_number_reflns 2198
_refine_ls_number_restraints 0
_refine_ls_restrained_S_all 1.071
_refine_ls_R_factor_all 0.0357
_refine_ls_R_factor_gt 0.0330
_refine_ls_shift/su_max 0.000
_refine_ls_shift/su_mean 0.000
_refine_ls_structure_factor_coef Fsqd
_refine_ls_weighting_details 'calc w=1/[\s^2^(Fo^2^)+(0.0442P)^2^+0.2267P] where P=(Fo^2^+2Fc^2^)/3'
_refine_ls_weighting_scheme calc
_refine_ls_wR_factor_gt 0.0857
_refine_ls_wR_factor_ref 0.0881
_reflns_number_gt 2027
_reflns_number_total 2198
_reflns_threshold_expression I>2\s(I)
_cod_data_source_file pv2481.cif
_cod_data_source_block I
_cod_database_code 2232908
_cod_database_fobs_code 2232908

loop_
_symmetry_equiv_pos_as_xyz
'x, y, z'
'-x, -y, -z'

loop_
_atom_site_type_symbol
_atom_site_label
_atom_site_fract_x
_atom_site_fract_y
_atom_site_fract_z
_atom_site_U_iso_or_equiv
_atom_site_adp_type
_atom_site_calc_flag
_atom_site_refinement_flags
_atom_site_occupancy
_atom_site_symmetry_multiplicity
C C1 0.7451(2) 0.5606(2) 0.7075(2) 0.0361(4) Uani d . 1 1
C C2 0.8080(3) 0.6654(3) 0.5691(3) 0.0486(5) Uani d . 1 1
H H2 0.9208 0.6794 0.5304 0.058 Uiso calc R 1 1
C C3 0.7036(2) 0.7498(3) 0.4877(3) 0.0443(5) Uani d . 1 1
H H3 0.7472 0.8196 0.3934 0.053 Uiso calc R 1 1
C C4 0.5364(2) 0.7327(2) 0.5431(2) 0.0324(4) Uani d . 1 1
C C5 0.4748(3) 0.6291(3) 0.6838(3) 0.0557(6) Uani d . 1 1
H H5 0.3620 0.6169 0.7239 0.067 Uiso calc R 1 1
C C6 0.5787(3) 0.5430(3) 0.7659(3) 0.0550(6) Uani d . 1 1
H H6 0.5357 0.4734 0.8605 0.066 Uiso calc R 1 1
C C7 0.4287(2) 0.8208(2) 0.4509(2) 0.0310(4) Uani d . 1 1
C C8 0.8260(3) 0.3192(2) 0.8712(2) 0.0396(4) Uani d . 1 1
H H8 0.7257 0.2651 0.8954 0.048 Uiso calc R 1 1
C C9 1.0742(3) 0.3767(3) 0.8576(3) 0.0541(6) Uani d . 1 1
H H9 1.1804 0.3691 0.8713 0.065 Uiso calc R 1 1
C C10 1.0145(3) 0.5054(3) 0.7786(3) 0.0583(7) Uani d . 1 1
H H10 1.0707 0.6004 0.7280 0.070 Uiso calc R 1 1
Mn Mn1 1.0000 0.0000 1.0000 0.02857(14) Uani d S 1 2
N N1 0.9560(2) 0.25905(19) 0.9145(2) 0.0393(4) Uani d . 1 1
N N2 0.8541(2) 0.46819(19) 0.7876(2) 0.0382(4) Uani d . 1 1
N N3 0.48043(19) 0.8941(2) 0.29971(18) 0.0366(4) Uani d . 1 1
N N4 0.3458(2) 0.9572(2) 0.25971(18) 0.0392(4) Uani d . 1 1
N N5 0.21984(19) 0.9230(2) 0.38155(19) 0.0413(4) Uani d . 1 1
N N6 0.26763(19) 0.8368(2) 0.50521(18) 0.0386(4) Uani d . 1 1
O O1 0.74178(16) -0.05589(19) 1.03254(16) 0.0461(4) Uani d . 1 1
H H1WA 0.6635 -0.0665 1.1168 0.055 Uiso d R 1 1
H H1W 0.6996 -0.0410 0.9438 0.055 Uiso d R 1 1
O O2 1.03428(16) -0.04640(18) 0.75458(15) 0.0415(3) Uani d . 1 1
H H2W 0.9801 -0.0074 0.6872 0.050 Uiso d R 1 1
H H2WA 1.1108 -0.0900 0.6996 0.050 Uiso d R 1 1

loop_
_atom_site_aniso_label
_atom_site_aniso_U_11
_atom_site_aniso_U_22
_atom_site_aniso_U_33
_atom_site_aniso_U_12
_atom_site_aniso_U_13
_atom_site_aniso_U_23
C1 0.0377(10) 0.0331(10) 0.0391(11) 0.0082(8) -0.0168(8) 0.0006(8)
C2 0.0297(10) 0.0528(13) 0.0558(14) 0.0005(9) -0.0126(9) 0.0164(10)
C3 0.0347(10) 0.0464(12) 0.0438(12) -0.0013(9) -0.0098(9) 0.0166(9)
C4 0.0314(9) 0.0353(9) 0.0294(9) 0.0071(7) -0.0086(7) -0.0006(7)
C5 0.0304(11) 0.0787(17) 0.0436(12) 0.0086(10) -0.0024(9) 0.0214(11)
C6 0.0427(12) 0.0678(15) 0.0411(12) 0.0094(11) -0.0057(10) 0.0229(11)
C7 0.0281(9) 0.0377(9) 0.0259(9) 0.0050(7) -0.0064(7) -0.0018(7)
C8 0.0394(10) 0.0348(10) 0.0434(11) 0.0055(8) -0.0155(9) 0.0049(8)
C9 0.0471(13) 0.0433(12) 0.0767(17) 0.0004(10) -0.0358(12) 0.0085(11)
C10 0.0505(13) 0.0410(12) 0.0866(19) -0.0056(10) -0.0392(13) 0.0158(12)
Mn1 0.0232(2) 0.0344(2) 0.0247(2) 0.00559(15) -0.00588(15) 0.00465(15)
N1 0.0427(9) 0.0342(8) 0.0419(9) 0.0069(7) -0.0179(8) 0.0015(7)
N2 0.0398(9) 0.0337(8) 0.0434(9) 0.0063(7) -0.0202(8) 0.0022(7)
N3 0.0278(8) 0.0523(10) 0.0270(8) 0.0062(7) -0.0069(6) 0.0015(7)
N4 0.0318(8) 0.0579(11) 0.0259(8) 0.0081(7) -0.0097(7) 0.0019(7)
N5 0.0303(8) 0.0630(11) 0.0277(8) 0.0126(8) -0.0077(7) 0.0008(8)
N6 0.0294(8) 0.0560(10) 0.0268(8) 0.0117(7) -0.0060(6) 0.0015(7)
O1 0.0231(6) 0.0790(11) 0.0296(7) 0.0009(6) -0.0052(5) 0.0090(7)
O2 0.0329(7) 0.0649(9) 0.0247(7) 0.0167(6) -0.0066(5) -0.0037(6)

loop_
_atom_type_symbol
_atom_type_description
_atom_type_scat_dispersion_real
_atom_type_scat_dispersion_imag
_atom_type_scat_source
C C 0.0033 0.0016 'International Tables Vol C Tables 4.2.6.8 and 6.1.1.4'
H H 0.0000 0.0000 'International Tables Vol C Tables 4.2.6.8 and 6.1.1.4'
Mn Mn 0.3368 0.7283 'International Tables Vol C Tables 4.2.6.8 and 6.1.1.4'
N N 0.0061 0.0033 'International Tables Vol C Tables 4.2.6.8 and 6.1.1.4'
O O 0.0106 0.0060 'International Tables Vol C Tables 4.2.6.8 and 6.1.1.4'

loop_
_geom_angle_atom_site_label_1
_geom_angle_atom_site_label_2
_geom_angle_atom_site_label_3
_geom_angle_site_symmetry_1
_geom_angle_site_symmetry_3
_geom_angle
C6 C1 C2 . . 119.82(18)
C6 C1 N2 . . 120.54(18)
C2 C1 N2 . . 119.62(18)
C1 C2 C3 . . 119.91(19)
C1 C2 H2 . . 120.0
C3 C2 H2 . . 120.0
C4 C3 C2 . . 121.27(19)
C4 C3 H3 . . 119.4
C2 C3 H3 . . 119.4
C3 C4 C5 . . 118.23(18)
C3 C4 C7 . . 119.87(17)
C5 C4 C7 . . 121.88(17)
C4 C5 C6 . . 120.9(2)
C4 C5 H5 . . 119.5
C6 C5 H5 . . 119.5
C1 C6 C5 . . 119.8(2)
C1 C6 H6 . . 120.1
C5 C6 H6 . . 120.1
N6 C7 N3 . . 111.17(16)
N6 C7 C4 . . 125.02(17)
N3 C7 C4 . . 123.81(16)
N1 C8 N2 . . 112.29(19)
N1 C8 H8 . . 123.9
N2 C8 H8 . . 123.9
C10 C9 N1 . . 110.2(2)
C10 C9 H9 . . 124.9
N1 C9 H9 . . 124.9
C9 C10 N2 . . 106.3(2)
C9 C10 H10 . . 126.8
N2 C10 H10 . . 126.8
O1 Mn1 O1 . 2_757 180.0
O1 Mn1 O2 . . 86.80(5)
O1 Mn1 O2 2_757 . 93.20(5)
O1 Mn1 O2 . 2_757 93.20(5)
O1 Mn1 O2 2_757 2_757 86.80(5)
O2 Mn1 O2 . 2_757 180.0
O1 Mn1 N1 . . 90.17(6)
O1 Mn1 N1 2_757 . 89.83(6)
O2 Mn1 N1 . . 89.07(6)
O2 Mn1 N1 2_757 . 90.93(6)
O1 Mn1 N1 . 2_757 89.83(6)
O1 Mn1 N1 2_757 2_757 90.17(6)
O2 Mn1 N1 . 2_757 90.93(6)
O2 Mn1 N1 2_757 2_757 89.07(6)
N1 Mn1 N1 . 2_757 180.0
C8 N1 C9 . . 105.09(17)
C8 N1 Mn1 . . 127.28(14)
C9 N1 Mn1 . . 125.60(14)
C8 N2 C10 . . 106.15(16)
C8 N2 C1 . . 126.58(17)
C10 N2 C1 . . 126.85(17)
C7 N3 N4 . . 105.15(15)
N5 N4 N3 . . 109.18(15)
N4 N5 N6 . . 109.87(15)
C7 N6 N5 . . 104.64(15)
Mn1 O1 H1WA . . 130.2
Mn1 O1 H1W . . 118.1
H1WA O1 H1W . . 109.5
Mn1 O2 H2W . . 127.1
Mn1 O2 H2WA . . 129.2
H2W O2 H2WA . . 102.8

loop_
_geom_bond_atom_site_label_1
_geom_bond_atom_site_label_2
_geom_bond_site_symmetry_2
_geom_bond_distance
C1 C6 . 1.371(3)
C1 C2 . 1.374(3)
C1 N2 . 1.431(2)
C2 C3 . 1.379(3)
C2 H2 . 0.9300
C3 C4 . 1.374(3)
C3 H3 . 0.9300
C4 C5 . 1.381(3)
C4 C7 . 1.469(2)
C5 C6 . 1.385(3)
C5 H5 . 0.9300
C6 H6 . 0.9300
C7 N6 . 1.334(2)
C7 N3 . 1.334(2)
C8 N1 . 1.310(2)
C8 N2 . 1.345(3)
C8 H8 . 0.9300
C9 C10 . 1.348(3)
C9 N1 . 1.367(3)
C9 H9 . 0.9300
C10 N2 . 1.373(3)
C10 H10 . 0.9300
Mn1 O1 . 2.1737(15)
Mn1 O1 2_757 2.1737(15)
Mn1 O2 . 2.1870(15)
Mn1 O2 2_757 2.1870(15)
Mn1 N1 . 2.2514(17)
Mn1 N1 2_757 2.2514(17)
N3 N4 . 1.340(2)
N4 N5 . 1.305(2)
N5 N6 . 1.343(2)
O1 H1WA . 0.8528
O1 H1W . 0.9171
O2 H2W . 0.8511
O2 H2WA . 0.8226

loop_
_geom_hbond_atom_site_label_D
_geom_hbond_atom_site_label_H
_geom_hbond_atom_site_label_A
_geom_hbond_site_symmetry_A
_geom_hbond_distance_DH
_geom_hbond_distance_HA
_geom_hbond_distance_DA
_geom_hbond_angle_DHA
O2 H2W N5 2_666 0.85 2.00 2.796(2) 155.2
O2 H2WA N6 1_645 0.82 2.05 2.844(2) 161.4
O1 H1W N4 2_666 0.92 1.93 2.819(2) 163.4
O1 H1WA N3 1_546 0.85 1.92 2.769(2) 174.9

loop_
_geom_torsion_atom_site_label_1
_geom_torsion_atom_site_label_2
_geom_torsion_atom_site_label_3
_geom_torsion_atom_site_label_4
_geom_torsion_site_symmetry_1
_geom_torsion
C6 C1 C2 C3 . -1.4(4)
N2 C1 C2 C3 . 177.3(2)
C1 C2 C3 C4 . 0.7(4)
C2 C3 C4 C5 . 0.4(3)
C2 C3 C4 C7 . -178.2(2)
C3 C4 C5 C6 . -0.8(4)
C7 C4 C5 C6 . 177.7(2)
C2 C1 C6 C5 . 1.0(4)
N2 C1 C6 C5 . -177.7(2)
C4 C5 C6 C1 . 0.1(4)
C3 C4 C7 N6 . -167.3(2)
C5 C4 C7 N6 . 14.2(3)
C3 C4 C7 N3 . 13.6(3)
C5 C4 C7 N3 . -164.9(2)
N1 C9 C10 N2 . 0.6(3)
N2 C8 N1 C9 . 0.8(3)
N2 C8 N1 Mn1 . -163.53(14)
C10 C9 N1 C8 . -0.9(3)
C10 C9 N1 Mn1 . 163.81(18)
O1 Mn1 N1 C8 . -13.94(18)
O1 Mn1 N1 C8 2_757 166.06(18)
O2 Mn1 N1 C8 . 72.85(18)
O2 Mn1 N1 C8 2_757 -107.15(18)
N1 Mn1 N1 C8 2_757 14E1(10)
O1 Mn1 N1 C9 . -175.28(19)
O1 Mn1 N1 C9 2_757 4.72(19)
O2 Mn1 N1 C9 . -88.48(19)
O2 Mn1 N1 C9 2_757 91.52(19)
N1 Mn1 N1 C9 2_757 -2E1(10)
N1 C8 N2 C10 . -0.5(3)
N1 C8 N2 C1 . 172.43(18)
C9 C10 N2 C8 . -0.1(3)
C9 C10 N2 C1 . -173.0(2)
C6 C1 N2 C8 . 31.4(3)
C2 C1 N2 C8 . -147.2(2)
C6 C1 N2 C10 . -157.1(2)
C2 C1 N2 C10 . 24.2(3)
N6 C7 N3 N4 . -0.1(2)
C4 C7 N3 N4 . 179.14(17)
C7 N3 N4 N5 . 0.0(2)
N3 N4 N5 N6 . 0.1(2)
N3 C7 N6 N5 . 0.2(2)
C4 C7 N6 N5 . -179.05(18)
N4 N5 N6 C7 . -0.2(2)
